data_7209552
loop_
_publ_author_name
'Walter, Sebastian M.'
'Sarwar, Mohammed G.'
'Chudzinski, Michael G.'
'Herdtweck, Eberhardt'
'Lough, Alan J.'
'Huber, Stefan M.'
'Taylor, Mark S.'

_publ_section_title
;
 Halogen bonding and \p--\p interactions in the solid-state structure of a
 butadiynylene-linked bis(iodoperfluoroarene)
;
_journal_issue 16
_journal_name_full CrystEngComm
_journal_page_first 3097
_journal_paper_doi 10.1039/c2ce26751a
_journal_volume 15
_journal_year 2013
_chemical_formula_moiety 'C16 F8 I2'
_chemical_formula_sum 'C16 F8 I2'
_chemical_formula_weight 597.96
_chemical_name_systematic ?
_space_group_IT_number 14
_symmetry_cell_setting monoclinic
_symmetry_Int_Tables_number 14
_symmetry_space_group_name_Hall '-P 2ybc'
_symmetry_space_group_name_H-M 'P 1 21/c 1'
_atom_sites_solution_primary direct
_atom_sites_solution_secondary difmap
_cell_angle_alpha 90
_cell_angle_beta 113.431(2)
_cell_angle_gamma 90
_cell_formula_units_Z 2
_cell_length_a 11.8260(5)
_cell_length_b 5.0779(2)
_cell_length_c 14.4717(6)
_cell_measurement_reflns_used 7288
_cell_measurement_temperature 123(1)
_cell_measurement_theta_max 25.32
_cell_measurement_theta_min 1.88
_cell_volume 797.38(6)
_computing_cell_refinement 'SAINT (Bruker, 2008b)'
_computing_data_collection 'APEX II Control Software (Bruker, 2008a)'
_computing_data_reduction 'SAINT (Bruker, 2008b)'
_computing_molecular_graphics 'PLATON (Spek, 2010)'
_computing_publication_material 'PLATON (Spek, 2010)'
_computing_structure_refinement 'SHELXL97 (Sheldrick, 1998)'
_computing_structure_solution 'SIR92 (Altomare, 1994)'
_diffrn_ambient_temperature 123(1)
_diffrn_detector ' CCD plate '
_diffrn_detector_area_resol_mean 16
_diffrn_measured_fraction_theta_full 0.937
_diffrn_measured_fraction_theta_max 0.937
_diffrn_measurement_device ' \k-geometry diffractometer '
_diffrn_measurement_device_type ' Bruker APEX-II CCD '
_diffrn_measurement_method ' phi- and omega-rotation '
_diffrn_radiation_monochromator graphite
_diffrn_radiation_source 'rotating anode FR591'
_diffrn_radiation_type 'Mo K\a'
_diffrn_radiation_wavelength 0.71073
_diffrn_reflns_av_R_equivalents 0.0277
_diffrn_reflns_av_sigmaI/netI 0.0170
_diffrn_reflns_limit_h_max 13
_diffrn_reflns_limit_h_min -14
_diffrn_reflns_limit_k_max 6
_diffrn_reflns_limit_k_min -6
_diffrn_reflns_limit_l_max 16
_diffrn_reflns_limit_l_min -15
_diffrn_reflns_number 8968
_diffrn_reflns_theta_full 25.32
_diffrn_reflns_theta_max 25.32
_diffrn_reflns_theta_min 1.88
_diffrn_standards_decay_% 0
_exptl_absorpt_coefficient_mu 4.027
_exptl_absorpt_correction_T_max 0.7452
_exptl_absorpt_correction_T_min 0.5437
_exptl_absorpt_correction_type multi-scan
_exptl_absorpt_process_details 'SADABS, Bruker, 2008b'
_exptl_crystal_colour colorless
_exptl_crystal_density_diffrn 2.490
_exptl_crystal_density_meas ?
_exptl_crystal_density_method none
_exptl_crystal_description fragment
_exptl_crystal_F_000 548
_exptl_crystal_size_max 0.53
_exptl_crystal_size_mid 0.18
_exptl_crystal_size_min 0.05
_refine_diff_density_max 1.065
_refine_diff_density_min -0.695
_refine_diff_density_rms 0.087
_refine_ls_extinction_method none
_refine_ls_goodness_of_fit_ref 1.087
_refine_ls_matrix_type full
_refine_ls_number_parameters 118
_refine_ls_number_reflns 1371
_refine_ls_number_restraints 0
_refine_ls_restrained_S_all 1.087
_refine_ls_R_factor_all 0.0233
_refine_ls_R_factor_gt 0.0223
_refine_ls_shift/su_max 0.001
_refine_ls_shift/su_mean 0.000
_refine_ls_structure_factor_coef Fsqd
_refine_ls_weighting_details 'w=1/[\s^2^(Fo^2^)+(0.0204P)^2^+2.2924P] where P=(Fo^2^+2Fc^2^)/3'
_refine_ls_weighting_scheme sigma
_refine_ls_wR_factor_gt 0.0545
_refine_ls_wR_factor_ref 0.0550
_reflns_number_gt 1314
_reflns_number_total 1371
_reflns_threshold_expression I>2\s(I)
_cod_data_source_file c2ce26751a.txt
_cod_data_source_block compound_2
_cod_depositor_comments
;
The following automatic conversions were performed:

'_symmetry_cell_setting' value 'Monoclinic' changed to 'monoclinic'
according to /home/saulius/struct/CIF-dictionaries/cif_core.dic
dictionary named 'cif_core.dic' version 2.4.2 from 2011-04-26.

Automatic conversion script
Id: cif_fix_values 1891 2012-01-12 08:04:46Z andrius 

The following automatic conversions were performed:

'_exptl_crystal_density_meas' value 'none' was changed to '?' - the
value is perceived as not measured.

Automatic conversion script
Id: cif_fix_values 3008 2015-01-20 13:52:24Z robertas 
;
_cod_original_sg_symbol_H-M 'P 21/c'
_cod_database_code 7209552

loop_
_symmetry_equiv_pos_site_id
_symmetry_equiv_pos_as_xyz
1 x,y,z
2 -x,1/2+y,1/2-z
3 -x,-y,-z
4 x,1/2-y,1/2+z

loop_
_atom_site_aniso_label
_atom_site_aniso_U_11
_atom_site_aniso_U_22
_atom_site_aniso_U_33
_atom_site_aniso_U_23
_atom_site_aniso_U_13
_atom_site_aniso_U_12
I1 0.0331(2) 0.0436(2) 0.0386(2) 0.0111(1) 0.0233(1) 0.0030(1)
F1 0.0353(12) 0.0333(11) 0.0260(12) -0.0049(9) 0.0120(10) -0.0008(9)
F2 0.0300(12) 0.0327(11) 0.0404(14) -0.0079(9) 0.0133(10) -0.0163(9)
F3 0.0451(13) 0.0445(13) 0.0462(15) -0.0104(11) 0.0330(12) -0.0183(11)
F4 0.0472(14) 0.0408(12) 0.0342(14) -0.0110(10) 0.0212(11) -0.0132(10)
C1 0.0207(17) 0.0244(17) 0.032(2) 0.0093(14) 0.0061(16) 0.0025(14)
C2 0.0206(17) 0.0225(17) 0.030(2) 0.0074(14) 0.0058(15) -0.0004(14)
C3 0.0176(16) 0.0211(16) 0.026(2) 0.0060(13) 0.0043(14) -0.0006(13)
C4 0.0175(16) 0.0235(16) 0.026(2) 0.0081(13) 0.0103(15) 0.0034(13)
C5 0.0192(16) 0.0219(16) 0.0212(19) 0.0009(13) 0.0037(14) 0.0030(13)
C6 0.0177(16) 0.0212(16) 0.029(2) 0.0010(13) 0.0052(15) -0.0048(13)
C7 0.0239(18) 0.0288(18) 0.032(2) 0.0000(15) 0.0156(16) -0.0047(14)
C8 0.0229(18) 0.0189(16) 0.038(2) -0.0044(15) 0.0025(16) -0.0032(14)

loop_
_atom_site_label
_atom_site_type_symbol
_atom_site_thermal_displace_type
_atom_site_fract_x
_atom_site_fract_y
_atom_site_fract_z
_atom_site_occupancy
_atom_site_U_iso_or_equiv
I1 I Uani 0.37017(2) 0.91511(5) 0.25294(2) 1.000 0.0356(1)
F1 F Uani 0.1562(2) 0.5148(4) 0.23555(16) 1.000 0.0316(7)
F2 F Uani 0.0245(2) 0.4442(4) 0.34691(18) 1.000 0.0346(7)
F3 F Uani 0.0625(2) 0.7535(5) 0.50943(18) 1.000 0.0406(8)
F4 F Uani 0.2321(2) 1.1411(5) 0.55844(17) 1.000 0.0392(8)
C1 C Uani 0.4559(3) 1.4024(7) 0.4837(3) 1.000 0.0271(10)
C2 C Uani 0.3794(3) 1.2312(7) 0.4546(3) 1.000 0.0257(10)
C3 C Uani 0.2874(3) 1.0300(6) 0.4235(3) 1.000 0.0229(10)
C4 C Uani 0.2667(3) 0.8698(6) 0.3391(3) 1.000 0.0218(10)
C5 C Uani 0.1779(3) 0.6749(6) 0.3148(3) 1.000 0.0221(10)
C6 C Uani 0.1095(3) 0.6350(6) 0.3716(3) 1.000 0.0239(10)
C7 C Uani 0.1283(3) 0.7914(7) 0.4545(3) 1.000 0.0268(11)
C8 C Uani 0.2161(3) 0.9879(7) 0.4805(3) 1.000 0.0296(10)

loop_
_atom_type_symbol
_atom_type_description
_atom_type_scat_dispersion_real
_atom_type_scat_dispersion_imag
_atom_type_scat_source
I I -0.4742 1.8119 'International Tables Vol C Tables 4.2.6.8 and 6.1.1.4'
F F 0.0171 0.0103 'International Tables Vol C Tables 4.2.6.8 and 6.1.1.4'
C C 0.0033 0.0016 'International Tables Vol C Tables 4.2.6.8 and 6.1.1.4'

loop_
_geom_angle_atom_site_label_1
_geom_angle_atom_site_label_2
_geom_angle_atom_site_label_3
_geom_angle
_geom_angle_site_symmetry_1
_geom_angle_publ_flag
C1 C1 C2 179.4(4) 3_686 no
C1 C2 C3 177.7(4) . no
C2 C3 C4 122.4(4) . no
C2 C3 C8 118.8(3) . no
C4 C3 C8 118.8(3) . no
I1 C4 C3 121.1(3) . yes
I1 C4 C5 119.7(3) . yes
C3 C4 C5 119.2(4) . no
F1 C5 C4 121.2(3) . yes
F1 C5 C6 117.5(3) . yes
C4 C5 C6 121.3(3) . no
F2 C6 C5 120.3(3) . yes
F2 C6 C7 119.5(3) . yes
C5 C6 C7 120.2(3) . no
F3 C7 C6 120.4(3) . yes
F3 C7 C8 119.8(3) . yes
C6 C7 C8 119.8(4) . no
F4 C8 C3 119.6(3) . yes
F4 C8 C7 119.7(4) . yes
C3 C8 C7 120.7(3) . no

loop_
_geom_bond_atom_site_label_1
_geom_bond_atom_site_label_2
_geom_bond_distance
_geom_bond_site_symmetry_2
_geom_bond_publ_flag
I1 C4 2.078(4) . yes
F1 C5 1.345(4) . yes
F2 C6 1.338(4) . yes
F3 C7 1.329(5) . yes
F4 C8 1.320(5) . yes
C1 C2 1.204(5) . no
C1 C1 1.379(5) 3_686 no
C2 C3 1.429(5) . no
C3 C4 1.406(5) . no
C3 C8 1.411(6) . no
C4 C5 1.383(5) . no
C5 C6 1.378(6) . no
C6 C7 1.381(5) . no
C7 C8 1.380(5) . no
